data_4068580
loop_
_publ_author_name
'Bokach, Nadezhda A.'
'Kuznetsov, Maxim L.'
'Haukka, Matti'
'Ovcharenko, Victor I.'
'Tretyakov, Eugeny V.'
'Kukushkin, Vadim Yu.'

_publ_section_title
;
 Platinum(II)-Complexed Tetrahydroimidazo[1,2-b][1,2,4]oxadiazoles Derived
 from Metal-Mediated 1,3-Dipolar Cycloaddition. Novel Type of
 Heterocycles, Which Do Not Exist without the Metal Center
;
_journal_issue 5
_journal_name_full Organometallics
_journal_page_first 1406
_journal_paper_doi 10.1021/om800963d
_journal_volume 28
_journal_year 2009
_chemical_formula_moiety 'C20 H40 Cl2 N8 O2 Pt'
_chemical_formula_sum 'C20 H40 Cl2 N8 O2 Pt'
_chemical_formula_weight 690.59
_chemical_name_systematic
; 
 ? 
;
_space_group_IT_number 14
_symmetry_cell_setting monoclinic
_symmetry_space_group_name_Hall '-P 2ybc'
_symmetry_space_group_name_H-M 'P 1 21/c 1'
_atom_sites_solution_hydrogens mixed
_atom_sites_solution_primary direct
_atom_sites_solution_secondary difmap
_audit_creation_method SHELXL-97
_cell_angle_alpha 90.00
_cell_angle_beta 96.330(2)
_cell_angle_gamma 90.00
_cell_formula_units_Z 4
_cell_length_a 10.8650(2)
_cell_length_b 12.4316(4)
_cell_length_c 20.0399(6)
_cell_measurement_reflns_used 13817
_cell_measurement_temperature 100(2)
_cell_measurement_theta_max 30.03
_cell_measurement_theta_min 1.00
_cell_volume 2690.27(13)
_computing_cell_refinement 'Denzo/Scalepack (Otwinowski & Minor, 1997)'
_computing_data_collection 'Collect (Bruker AXS BV, 1997-2004)'
_computing_data_reduction 'Denzo/Scalepack (Otwinowski & Minor, 1997)'
_computing_molecular_graphics 'Diamond v.3.1f (Brandenburg, 2008)'
_computing_publication_material 'SHELXL-97 (Sheldrick, 1997)'
_computing_structure_refinement 'SHELXL-97 (Sheldrick, 1997)'
_computing_structure_solution 'SHELXS-97 (Sheldrick, 1997)'
_diffrn_ambient_temperature 100(2)
_diffrn_detector_area_resol_mean 9
_diffrn_measured_fraction_theta_full 0.991
_diffrn_measured_fraction_theta_max 0.991
_diffrn_measurement_device '95mm CCD camera on \k-goniostat'
_diffrn_measurement_device_type 'Nonius KappaCCD'
_diffrn_measurement_method '\f scans and \w scans with \k offset'
_diffrn_radiation_monochromator 'horizontally mounted graphite crystal'
_diffrn_radiation_source 'fine-focus sealed tube'
_diffrn_radiation_type MoK\a
_diffrn_radiation_wavelength 0.71073
_diffrn_reflns_av_R_equivalents 0.0499
_diffrn_reflns_av_sigmaI/netI 0.0370
_diffrn_reflns_limit_h_max 13
_diffrn_reflns_limit_h_min -14
_diffrn_reflns_limit_k_max 16
_diffrn_reflns_limit_k_min -16
_diffrn_reflns_limit_l_max 27
_diffrn_reflns_limit_l_min -27
_diffrn_reflns_number 55769
_diffrn_reflns_theta_full 29.00
_diffrn_reflns_theta_max 29.00
_diffrn_reflns_theta_min 1.89
_exptl_absorpt_coefficient_mu 5.447
_exptl_absorpt_correction_T_max 0.6887
_exptl_absorpt_correction_T_min 0.4578
_exptl_absorpt_correction_type multi-scan
_exptl_absorpt_process_details 'SADABS v.2.10 (Sheldrick, 2003)'
_exptl_crystal_colour 'pale yellow'
_exptl_crystal_density_diffrn 1.705
_exptl_crystal_density_method 'not measured'
_exptl_crystal_description block
_exptl_crystal_F_000 1376
_exptl_crystal_size_max 0.17
_exptl_crystal_size_mid 0.14
_exptl_crystal_size_min 0.07
_refine_diff_density_max 7.805
_refine_diff_density_min -3.035
_refine_diff_density_rms 0.201
_refine_ls_extinction_method none
_refine_ls_goodness_of_fit_ref 1.167
_refine_ls_hydrogen_treatment constr
_refine_ls_matrix_type full
_refine_ls_number_parameters 310
_refine_ls_number_reflns 7082
_refine_ls_number_restraints 0
_refine_ls_restrained_S_all 1.167
_refine_ls_R_factor_all 0.0728
_refine_ls_R_factor_gt 0.0572
_refine_ls_shift/su_max 0.000
_refine_ls_shift/su_mean 0.000
_refine_ls_structure_factor_coef Fsqd
_refine_ls_weighting_details 'calc w=1/[\s^2^(Fo^2^)+(0.0000P)^2^+46.6745P] where P=(Fo^2^+2Fc^2^)/3'
_refine_ls_weighting_scheme calc
_refine_ls_wR_factor_gt 0.1156
_refine_ls_wR_factor_ref 0.1215
_reflns_number_gt 5939
_reflns_number_total 7082
_reflns_threshold_expression >2sigma(I)
_cod_data_source_file om800963d_si_002.cif
_cod_data_source_block trans_4
_cod_original_sg_symbol_H-M 'P 21/c'
_cod_database_code 4068580

loop_
_symmetry_equiv_pos_as_xyz
'x, y, z'
'-x, y+1/2, -z+1/2'
'-x, -y, -z'
'x, -y-1/2, z-1/2'

loop_
_atom_site_label
_atom_site_type_symbol
_atom_site_fract_x
_atom_site_fract_y
_atom_site_fract_z
_atom_site_U_iso_or_equiv
_atom_site_adp_type
_atom_site_occupancy
_atom_site_symmetry_multiplicity
_atom_site_calc_flag
_atom_site_refinement_flags
Pt1 Pt 0.76724(2) 0.07253(3) 0.586937(14) 0.02324(9) Uani 1 1 d .
Cl1 Cl 0.76942(19) 0.1268(2) 0.69714(10) 0.0363(5) Uani 1 1 d .
Cl2 Cl 0.77432(16) 0.01794(15) 0.47738(9) 0.0246(4) Uani 1 1 d .
O1 O 0.8446(5) 0.3993(5) 0.5518(3) 0.0304(13) Uani 1 1 d .
O2 O 0.7018(5) -0.2524(5) 0.6338(3) 0.0287(12) Uani 1 1 d .
N1 N 0.8179(5) 0.2219(5) 0.5604(3) 0.0237(13) Uani 1 1 d .
N2 N 1.0396(5) 0.1824(5) 0.5654(3) 0.0236(13) Uani 1 1 d .
H2N H 1.0630 0.1419 0.5378 0.035 Uiso 1 1 d R
N3 N 0.9631(6) 0.3526(6) 0.5395(3) 0.0268(14) Uani 1 1 d .
N4 N 0.6602(6) 0.3458(6) 0.5840(4) 0.0333(16) Uani 1 1 d .
N5 N 0.7142(5) -0.0779(6) 0.6085(3) 0.0253(13) Uani 1 1 d .
N6 N 0.4955(5) -0.0518(5) 0.6236(3) 0.0215(13) Uani 1 1 d .
H6N H 0.4235 -0.0344 0.6032 0.032 Uiso 1 1 d R
N7 N 0.5764(5) -0.2257(5) 0.6009(3) 0.0230(13) Uani 1 1 d .
N8 N 0.8917(6) -0.1764(6) 0.6560(3) 0.0334(16) Uani 1 1 d .
C1 C 0.9349(6) 0.2372(6) 0.5301(4) 0.0229(15) Uani 1 1 d .
H1 H 0.9247 0.2177 0.4814 0.027 Uiso 1 1 calc R
C2 C 1.1368(6) 0.2628(6) 0.5843(3) 0.0208(14) Uani 1 1 d .
C3 C 1.2146(7) 0.2859(7) 0.5264(4) 0.0277(16) Uani 1 1 d .
H3A H 1.2532 0.2191 0.5132 0.042 Uiso 1 1 calc R
H3B H 1.2791 0.3386 0.5410 0.042 Uiso 1 1 calc R
H3C H 1.1611 0.3148 0.4880 0.042 Uiso 1 1 calc R
C4 C 1.2216(8) 0.2205(8) 0.6444(4) 0.036(2) Uani 1 1 d .
H4A H 1.1713 0.1942 0.6787 0.054 Uiso 1 1 calc R
H4B H 1.2757 0.2786 0.6631 0.054 Uiso 1 1 calc R
H4C H 1.2722 0.1615 0.6298 0.054 Uiso 1 1 calc R
C5 C 1.0571(7) 0.3612(7) 0.6000(4) 0.0260(16) Uani 1 1 d .
C6 C 1.1229(9) 0.4687(7) 0.5987(5) 0.037(2) Uani 1 1 d .
H6A H 1.1532 0.4788 0.5548 0.055 Uiso 1 1 calc R
H6B H 1.1930 0.4701 0.6340 0.055 Uiso 1 1 calc R
H6C H 1.0651 0.5267 0.6065 0.055 Uiso 1 1 calc R
C7 C 1.0020(8) 0.3477(7) 0.6663(4) 0.0327(18) Uani 1 1 d .
H7A H 1.0668 0.3591 0.7037 0.049 Uiso 1 1 calc R
H7B H 0.9684 0.2748 0.6690 0.049 Uiso 1 1 calc R
H7C H 0.9357 0.4004 0.6689 0.049 Uiso 1 1 calc R
C8 C 0.7703(7) 0.3156(7) 0.5671(4) 0.0311(18) Uani 1 1 d .
C9 C 0.6317(10) 0.4578(8) 0.5928(6) 0.050(3) Uani 1 1 d .
H9A H 0.7036 0.4941 0.6166 0.076 Uiso 1 1 calc R
H9B H 0.5610 0.4640 0.6190 0.076 Uiso 1 1 calc R
H9C H 0.6110 0.4915 0.5488 0.076 Uiso 1 1 calc R
C10 C 0.5575(8) 0.2686(9) 0.5820(5) 0.043(2) Uani 1 1 d .
H10A H 0.5860 0.1976 0.5690 0.064 Uiso 1 1 calc R
H10B H 0.4894 0.2926 0.5492 0.064 Uiso 1 1 calc R
H10C H 0.5284 0.2641 0.6265 0.064 Uiso 1 1 calc R
C14 C 0.5836(7) -0.1069(6) 0.5874(4) 0.0221(15) Uani 1 1 d .
H14 H 0.5640 -0.0932 0.5382 0.027 Uiso 1 1 calc R
C15 C 0.4712(6) -0.1216(6) 0.6811(4) 0.0221(15) Uani 1 1 d .
C16 C 0.5674(7) -0.0973(7) 0.7405(4) 0.0276(17) Uani 1 1 d .
H16A H 0.6492 -0.1210 0.7301 0.041 Uiso 1 1 calc R
H16B H 0.5456 -0.1356 0.7803 0.041 Uiso 1 1 calc R
H16C H 0.5692 -0.0197 0.7493 0.041 Uiso 1 1 calc R
C17 C 0.3431(7) -0.0955(7) 0.7016(4) 0.0280(17) Uani 1 1 d .
H17A H 0.3417 -0.0208 0.7171 0.042 Uiso 1 1 calc R
H17B H 0.3248 -0.1438 0.7378 0.042 Uiso 1 1 calc R
H17C H 0.2806 -0.1050 0.6629 0.042 Uiso 1 1 calc R
C18 C 0.4826(7) -0.2376(6) 0.6520(4) 0.0231(15) Uani 1 1 d .
C19 C 0.5208(9) -0.3225(7) 0.7049(4) 0.0338(19) Uani 1 1 d .
H20A H 0.4553 -0.3309 0.7344 0.051 Uiso 1 1 calc R
H20B H 0.5976 -0.3001 0.7315 0.051 Uiso 1 1 calc R
H20C H 0.5342 -0.3912 0.6829 0.051 Uiso 1 1 calc R
C20 C 0.3653(8) -0.2728(7) 0.6087(4) 0.0324(18) Uani 1 1 d .
H19A H 0.3817 -0.3393 0.5849 0.049 Uiso 1 1 calc R
H19B H 0.3395 -0.2163 0.5760 0.049 Uiso 1 1 calc R
H19C H 0.2992 -0.2855 0.6373 0.049 Uiso 1 1 calc R
C21 C 0.7724(6) -0.1645(7) 0.6305(4) 0.0230(15) Uani 1 1 d .
C22 C 0.9402(10) -0.2850(10) 0.6692(5) 0.054(3) Uani 1 1 d .
H22A H 0.8767 -0.3295 0.6869 0.081 Uiso 1 1 calc R
H22B H 1.0137 -0.2817 0.7022 0.081 Uiso 1 1 calc R
H22C H 0.9626 -0.3166 0.6274 0.081 Uiso 1 1 calc R
C23 C 0.9837(7) -0.0917(9) 0.6515(5) 0.043(2) Uani 1 1 d .
H23A H 0.9999 -0.0832 0.6046 0.065 Uiso 1 1 calc R
H23B H 1.0607 -0.1113 0.6790 0.065 Uiso 1 1 calc R
H23C H 0.9523 -0.0238 0.6678 0.065 Uiso 1 1 calc R

loop_
_atom_site_aniso_label
_atom_site_aniso_U_11
_atom_site_aniso_U_22
_atom_site_aniso_U_33
_atom_site_aniso_U_23
_atom_site_aniso_U_13
_atom_site_aniso_U_12
Pt1 0.01434(12) 0.03203(16) 0.02362(14) -0.00512(13) 0.00335(9) -0.00109(12)
Cl1 0.0349(10) 0.0505(13) 0.0247(9) -0.0078(9) 0.0086(8) -0.0154(10)
Cl2 0.0242(8) 0.0254(9) 0.0241(8) -0.0006(7) 0.0017(6) 0.0038(7)
O1 0.025(3) 0.026(3) 0.041(3) 0.003(2) 0.008(2) 0.006(2)
O2 0.026(3) 0.034(3) 0.026(3) 0.001(2) 0.003(2) 0.010(2)
N1 0.017(3) 0.025(3) 0.029(3) 0.000(3) 0.003(2) 0.001(3)
N2 0.019(3) 0.023(3) 0.029(3) -0.004(3) 0.003(2) 0.002(2)
N3 0.020(3) 0.027(4) 0.035(4) 0.001(3) 0.006(3) 0.003(3)
N4 0.025(3) 0.035(4) 0.040(4) -0.008(3) 0.004(3) 0.009(3)
N5 0.017(3) 0.038(4) 0.021(3) 0.005(3) 0.002(2) 0.005(3)
N6 0.018(3) 0.022(3) 0.025(3) 0.005(2) 0.002(2) 0.002(2)
N7 0.017(3) 0.028(3) 0.023(3) 0.006(3) 0.000(2) 0.007(3)
N8 0.024(3) 0.047(5) 0.029(3) -0.002(3) 0.002(3) 0.015(3)
C1 0.016(3) 0.030(4) 0.023(3) -0.003(3) 0.004(3) 0.000(3)
C2 0.017(3) 0.026(4) 0.020(3) -0.003(3) 0.000(2) -0.003(3)
C3 0.019(3) 0.033(4) 0.032(4) -0.005(3) 0.007(3) -0.002(3)
C4 0.029(4) 0.043(5) 0.033(4) -0.002(4) -0.008(3) 0.004(4)
C5 0.026(4) 0.028(4) 0.023(4) -0.005(3) 0.000(3) 0.000(3)
C6 0.039(5) 0.027(4) 0.045(5) -0.006(4) 0.005(4) -0.004(4)
C7 0.034(4) 0.036(5) 0.029(4) -0.002(4) 0.004(3) 0.001(4)
C8 0.025(4) 0.038(5) 0.031(4) 0.003(4) 0.004(3) 0.003(3)
C9 0.048(6) 0.038(6) 0.069(7) -0.001(5) 0.026(5) 0.012(5)
C10 0.021(4) 0.061(7) 0.048(5) -0.010(5) 0.011(4) 0.003(4)
C14 0.022(3) 0.026(4) 0.019(3) 0.002(3) 0.000(3) 0.003(3)
C15 0.019(3) 0.022(4) 0.027(4) 0.004(3) 0.009(3) 0.001(3)
C16 0.027(4) 0.032(5) 0.024(4) 0.002(3) 0.006(3) 0.008(3)
C17 0.025(4) 0.028(4) 0.033(4) 0.002(3) 0.011(3) 0.000(3)
C18 0.029(4) 0.019(4) 0.023(3) 0.003(3) 0.010(3) 0.003(3)
C19 0.048(5) 0.023(4) 0.032(4) 0.006(3) 0.013(4) 0.009(4)
C20 0.033(4) 0.023(4) 0.042(5) -0.002(4) 0.008(4) -0.005(3)
C21 0.016(3) 0.032(4) 0.021(3) 0.002(3) 0.004(3) 0.005(3)
C22 0.044(5) 0.066(7) 0.049(6) -0.012(5) -0.008(4) 0.038(5)
C23 0.020(4) 0.070(7) 0.039(5) 0.009(5) 0.002(3) 0.006(4)

loop_
_atom_type_symbol
_atom_type_description
_atom_type_scat_dispersion_real
_atom_type_scat_dispersion_imag
_atom_type_scat_source
C C 0.0033 0.0016 'International Tables Vol C Tables 4.2.6.8 and 6.1.1.4'
H H 0.0000 0.0000 'International Tables Vol C Tables 4.2.6.8 and 6.1.1.4'
N N 0.0061 0.0033 'International Tables Vol C Tables 4.2.6.8 and 6.1.1.4'
O O 0.0106 0.0060 'International Tables Vol C Tables 4.2.6.8 and 6.1.1.4'
Cl Cl 0.1484 0.1585 'International Tables Vol C Tables 4.2.6.8 and 6.1.1.4'
Pt Pt -1.7033 8.3905 'International Tables Vol C Tables 4.2.6.8 and 6.1.1.4'

loop_
_geom_angle_atom_site_label_1
_geom_angle_atom_site_label_2
_geom_angle_atom_site_label_3
_geom_angle
_geom_angle_publ_flag
N5 Pt1 N1 177.1(2) yes
N5 Pt1 Cl1 92.23(18) ?
N1 Pt1 Cl1 90.51(19) ?
N5 Pt1 Cl2 88.37(18) ?
N1 Pt1 Cl2 88.93(19) ?
Cl1 Pt1 Cl2 177.51(7) yes
C8 O1 N3 106.7(6) ?
C21 O2 N7 107.3(5) ?
C8 N1 C1 107.4(7) ?
C8 N1 Pt1 132.7(5) ?
C1 N1 Pt1 119.8(5) ?
C1 N2 C2 108.0(6) ?
C1 N2 H2N 104.4 ?
C2 N2 H2N 109.1 ?
O1 N3 C1 103.5(5) ?
O1 N3 C5 111.8(6) ?
C1 N3 C5 106.6(6) ?
C8 N4 C9 120.9(8) ?
C8 N4 C10 120.7(8) ?
C9 N4 C10 117.5(7) ?
C21 N5 C14 108.1(7) ?
C21 N5 Pt1 134.4(5) ?
C14 N5 Pt1 116.9(5) ?
C14 N6 C15 107.3(6) ?
C14 N6 H6N 119.7 ?
C15 N6 H6N 106.4 ?
O2 N7 C14 103.7(5) ?
O2 N7 C18 109.1(5) ?
C14 N7 C18 105.5(5) ?
C21 N8 C23 122.3(7) ?
C21 N8 C22 118.8(8) ?
C23 N8 C22 116.2(7) ?
N2 C1 N3 104.8(6) ?
N2 C1 N1 113.8(6) ?
N3 C1 N1 104.4(6) ?
N2 C1 H1 111.2 ?
N3 C1 H1 111.2 ?
N1 C1 H1 111.2 ?
N2 C2 C4 108.8(6) ?
N2 C2 C3 111.8(6) ?
C4 C2 C3 109.0(6) ?
N2 C2 C5 100.8(5) ?
C4 C2 C5 114.5(6) ?
C3 C2 C5 111.8(6) ?
C2 C3 H3A 109.5 ?
C2 C3 H3B 109.5 ?
H3A C3 H3B 109.5 ?
C2 C3 H3C 109.5 ?
H3A C3 H3C 109.5 ?
H3B C3 H3C 109.5 ?
C2 C4 H4A 109.5 ?
C2 C4 H4B 109.5 ?
H4A C4 H4B 109.5 ?
C2 C4 H4C 109.5 ?
H4A C4 H4C 109.5 ?
H4B C4 H4C 109.5 ?
N3 C5 C6 109.2(7) ?
N3 C5 C7 113.5(6) ?
C6 C5 C7 110.0(7) ?
N3 C5 C2 97.2(6) ?
C6 C5 C2 114.6(6) ?
C7 C5 C2 111.8(7) ?
C5 C6 H6A 109.5 ?
C5 C6 H6B 109.5 ?
H6A C6 H6B 109.5 ?
C5 C6 H6C 109.5 ?
H6A C6 H6C 109.5 ?
H6B C6 H6C 109.5 ?
C5 C7 H7A 109.5 ?
C5 C7 H7B 109.5 ?
H7A C7 H7B 109.5 ?
C5 C7 H7C 109.5 ?
H7A C7 H7C 109.5 ?
H7B C7 H7C 109.5 ?
N1 C8 N4 131.5(8) ?
N1 C8 O1 114.2(7) ?
N4 C8 O1 114.2(8) ?
N4 C9 H9A 109.5 ?
N4 C9 H9B 109.5 ?
H9A C9 H9B 109.5 ?
N4 C9 H9C 109.5 ?
H9A C9 H9C 109.5 ?
H9B C9 H9C 109.5 ?
N4 C10 H10A 109.5 ?
N4 C10 H10B 109.5 ?
H10A C10 H10B 109.5 ?
N4 C10 H10C 109.5 ?
H10A C10 H10C 109.5 ?
H10B C10 H10C 109.5 ?
N6 C14 N5 114.2(6) ?
N6 C14 N7 109.0(6) ?
N5 C14 N7 104.8(6) ?
N6 C14 H14 109.6 ?
N5 C14 H14 109.6 ?
N7 C14 H14 109.6 ?
N6 C15 C16 108.9(6) ?
N6 C15 C17 109.2(6) ?
C16 C15 C17 108.3(6) ?
N6 C15 C18 102.8(6) ?
C16 C15 C18 113.4(6) ?
C17 C15 C18 114.1(6) ?
C15 C16 H16A 109.5 ?
C15 C16 H16B 109.5 ?
H16A C16 H16B 109.5 ?
C15 C16 H16C 109.5 ?
H16A C16 H16C 109.5 ?
H16B C16 H16C 109.5 ?
C15 C17 H17A 109.5 ?
C15 C17 H17B 109.5 ?
H17A C17 H17B 109.5 ?
C15 C17 H17C 109.5 ?
H17A C17 H17C 109.5 ?
H17B C17 H17C 109.5 ?
C19 C18 C20 110.1(7) ?
C19 C18 N7 112.5(6) ?
C20 C18 N7 102.9(6) ?
C19 C18 C15 114.0(6) ?
C20 C18 C15 112.4(6) ?
N7 C18 C15 104.2(6) ?
C18 C19 H20A 109.5 ?
C18 C19 H20B 109.5 ?
H20A C19 H20B 109.5 ?
C18 C19 H20C 109.5 ?
H20A C19 H20C 109.5 ?
H20B C19 H20C 109.5 ?
C18 C20 H19A 109.5 ?
C18 C20 H19B 109.5 ?
H19A C20 H19B 109.5 ?
C18 C20 H19C 109.5 ?
H19A C20 H19C 109.5 ?
H19B C20 H19C 109.5 ?
N5 C21 O2 115.6(6) ?
N5 C21 N8 129.0(8) ?
O2 C21 N8 115.1(7) ?
N8 C22 H22A 109.5 ?
N8 C22 H22B 109.5 ?
H22A C22 H22B 109.5 ?
N8 C22 H22C 109.5 ?
H22A C22 H22C 109.5 ?
H22B C22 H22C 109.5 ?
N8 C23 H23A 109.5 ?
N8 C23 H23B 109.5 ?
H23A C23 H23B 109.5 ?
N8 C23 H23C 109.5 ?
H23A C23 H23C 109.5 ?
H23B C23 H23C 109.5 ?

loop_
_geom_bond_atom_site_label_1
_geom_bond_atom_site_label_2
_geom_bond_distance
_geom_bond_publ_flag
Pt1 N5 2.018(7) yes
Pt1 N1 2.025(7) yes
Pt1 Cl1 2.307(2) yes
Pt1 Cl2 2.3074(18) yes
O1 C8 1.372(10) ?
O1 N3 1.458(8) ?
O2 C21 1.341(10) ?
O2 N7 1.484(8) ?
N1 C8 1.288(11) ?
N1 C1 1.481(9) ?
N2 C1 1.443(9) ?
N2 C2 1.473(9) ?
N2 H2N 0.8090 ?
N3 C1 1.475(10) ?
N3 C5 1.500(10) ?
N4 C8 1.333(10) ?
N4 C9 1.442(12) ?
N4 C10 1.469(12) ?
N5 C21 1.301(10) ?
N5 C14 1.479(9) ?
N6 C14 1.438(9) ?
N6 C15 1.489(9) ?
N6 H6N 0.8688 ?
N7 C14 1.505(10) ?
N7 C18 1.530(9) ?
N8 C21 1.348(9) ?
N8 C23 1.461(12) ?
N8 C22 1.463(12) ?
C1 H1 1.0000 ?
C2 C4 1.526(10) ?
C2 C3 1.537(10) ?
C2 C5 1.551(11) ?
C3 H3A 0.9800 ?
C3 H3B 0.9800 ?
C3 H3C 0.9800 ?
C4 H4A 0.9800 ?
C4 H4B 0.9800 ?
C4 H4C 0.9800 ?
C5 C6 1.518(12) ?
C5 C7 1.526(11) ?
C6 H6A 0.9800 ?
C6 H6B 0.9800 ?
C6 H6C 0.9800 ?
C7 H7A 0.9800 ?
C7 H7B 0.9800 ?
C7 H7C 0.9800 ?
C9 H9A 0.9800 ?
C9 H9B 0.9800 ?
C9 H9C 0.9800 ?
C10 H10A 0.9800 ?
C10 H10B 0.9800 ?
C10 H10C 0.9800 ?
C14 H14 1.0000 ?
C15 C16 1.526(10) ?
C15 C17 1.529(10) ?
C15 C18 1.565(11) ?
C16 H16A 0.9800 ?
C16 H16B 0.9800 ?
C16 H16C 0.9800 ?
C17 H17A 0.9800 ?
C17 H17B 0.9800 ?
C17 H17C 0.9800 ?
C18 C19 1.521(11) ?
C18 C20 1.525(11) ?
C19 H20A 0.9800 ?
C19 H20B 0.9800 ?
C19 H20C 0.9800 ?
C20 H19A 0.9800 ?
C20 H19B 0.9800 ?
C20 H19C 0.9800 ?
C22 H22A 0.9800 ?
C22 H22B 0.9800 ?
C22 H22C 0.9800 ?
C23 H23A 0.9800 ?
C23 H23B 0.9800 ?
C23 H23C 0.9800 ?

loop_
_geom_hbond_atom_site_label_D
_geom_hbond_atom_site_label_H
_geom_hbond_atom_site_label_A
_geom_hbond_distance_DH
_geom_hbond_distance_HA
_geom_hbond_distance_DA
_geom_hbond_angle_DHA
_geom_hbond_site_symmetry_A
_geom_hbond_publ_flag
N2 H2N Cl2 0.81 2.70 3.377(6) 142.5 3_756 yes
N6 H6N Cl2 0.87 2.55 3.399(6) 165.9 3_656 yes
